data_7105955
loop_
_publ_author_name
'Andrzej Katrusiak'
'Marek Szafranski'
'Marcin Podsiadlo'

_publ_section_title
;
 Pressure-induced collapse of guanidinium nitrate N\^aH\^a \^a\^aO bonded
 honeycomb layers into a 3-D pattern with varied H-acceptor capacity
;
_journal_name_full Chem.Commun.
_journal_page_first 2107
_journal_paper_doi 10.1039/c0cc02630a
_journal_volume 47
_journal_year 2011
_chemical_formula_moiety 'C H6 N3, N O3'
_chemical_formula_sum 'C H6 N4 O3'
_chemical_formula_weight 122.10
_chemical_melting_point 486
_chemical_name_common 'guanidinium nitrate'
_chemical_name_systematic
;
guanidinium nitrate
;
_space_group_IT_number 7
_symmetry_cell_setting monoclinic
_symmetry_space_group_name_Hall 'P -2yc'
_symmetry_space_group_name_H-M 'P 1 c 1'
_atom_sites_solution_hydrogens geom
_atom_sites_solution_primary direct
_atom_sites_solution_secondary difmap
_audit_creation_method SHELXL-97
_cell_angle_alpha 90.00
_cell_angle_beta 101.56(3)
_cell_angle_gamma 90.00
_cell_formula_units_Z 2
_cell_length_a 4.8950(10)
_cell_length_b 4.8916(10)
_cell_length_c 10.337(2)
_cell_measurement_reflns_used 844
_cell_measurement_temperature 295(2)
_cell_measurement_theta_max 26.23
_cell_measurement_theta_min 4.17
_cell_volume 242.49(9)
_computing_cell_refinement 'CrysAlisRED (Oxford Diffraction, 2004)'
_computing_data_collection 'CrysAlisCCD (Oxford Diffraction, 2004)'
_computing_data_reduction 'CrysAlisRED (Oxford Diffraction, 2004); REDSHABS (Katrusiak, A. 2003)'
_computing_molecular_graphics 'SHELXTL (Sheldrick, 1990)'
_computing_publication_material 'SHELXL--97 (Sheldrick, 1997)'
_computing_structure_refinement 'SHELXL--97 (Sheldrick, 1997)'
_computing_structure_solution 'SHELXS--97 (Sheldrick, 1997)'
_diffrn_ambient_environment 'diamond-anvil cell'
_diffrn_ambient_pressure 790000
_diffrn_ambient_temperature 295(2)
_diffrn_measured_fraction_theta_full 0.269
_diffrn_measured_fraction_theta_max 0.269
_diffrn_measurement_device_type 'KM-4 CCD'
_diffrn_measurement_method '\f- and \w-scans'
_diffrn_radiation_monochromator graphite
_diffrn_radiation_source 'fine-focus sealed tube'
_diffrn_radiation_type MoK\a
_diffrn_radiation_wavelength 0.71073
_diffrn_reflns_av_R_equivalents 0.0402
_diffrn_reflns_av_sigmaI/netI 0.0261
_diffrn_reflns_limit_h_max 6
_diffrn_reflns_limit_h_min -6
_diffrn_reflns_limit_k_max 5
_diffrn_reflns_limit_k_min -5
_diffrn_reflns_limit_l_max 6
_diffrn_reflns_limit_l_min -5
_diffrn_reflns_number 844
_diffrn_reflns_theta_full 26.23
_diffrn_reflns_theta_max 26.23
_diffrn_reflns_theta_min 4.17
_diffrn_standards_decay_% 0
_diffrn_standards_interval_count 0
_diffrn_standards_number 0
_exptl_absorpt_coefficient_mu 0.158
_exptl_absorpt_correction_T_max 0.89
_exptl_absorpt_correction_T_min 0.51
_exptl_absorpt_correction_type numerical
_exptl_absorpt_process_details
;
Correction for absorption of the diamond-anvil cell and the sample
were made using program REDSHABS (Katrusiak, A. (2003) REDSHABS. Adam
Mickiewicz University Pozna\'n; Katrusiak, A. (2004) Z. Kristallogr.
219, 461-467).
;
_exptl_crystal_colour colourless
_exptl_crystal_density_diffrn 1.672
_exptl_crystal_density_method 'not measured'
_exptl_crystal_description plate
_exptl_crystal_F_000 128
_exptl_crystal_size_max 0.36
_exptl_crystal_size_mid 0.25
_exptl_crystal_size_min 0.20
_refine_diff_density_max 0.076
_refine_diff_density_min -0.086
_refine_diff_density_rms 0.019
_refine_ls_abs_structure_details 'Flack H D (1983), Acta Cryst. A39, 876-881'
_refine_ls_abs_structure_Flack 0(5)
_refine_ls_extinction_coef 0.81(10)
_refine_ls_extinction_expression Fc^*^=kFc[1+0.001xFc^2^\l^3^/sin(2\q)]^-1/4^
_refine_ls_extinction_method SHELXL
_refine_ls_goodness_of_fit_ref 1.121
_refine_ls_hydrogen_treatment constr
_refine_ls_matrix_type full
_refine_ls_number_parameters 74
_refine_ls_number_reflns 254
_refine_ls_number_restraints 14
_refine_ls_restrained_S_all 1.090
_refine_ls_R_factor_all 0.0371
_refine_ls_R_factor_gt 0.0324
_refine_ls_shift/su_max 0.000
_refine_ls_shift/su_mean 0.000
_refine_ls_structure_factor_coef Fsqd
_refine_ls_weighting_details 'calc w=1/[\s^2^(Fo^2^)+(0.0334P)^2^+0.1499P] where P=(Fo^2^+2Fc^2^)/3'
_refine_ls_weighting_scheme calc
_refine_ls_wR_factor_gt 0.0738
_refine_ls_wR_factor_ref 0.0781
_reflns_number_gt 226
_reflns_number_total 254
_reflns_threshold_expression >2sigma(I)
_cod_data_source_file C0CC02630A.TXT
_cod_data_source_block azg_polymorphIV_0.79GPa
_cod_original_sg_symbol_H-M 'P c'
_cod_database_code 7105955

loop_
_symmetry_equiv_pos_as_xyz
'x, y, z'
'x, -y, z+1/2'

loop_
_atom_site_label
_atom_site_type_symbol
_atom_site_fract_x
_atom_site_fract_y
_atom_site_fract_z
_atom_site_U_iso_or_equiv
_atom_site_adp_type
_atom_site_occupancy
_atom_site_symmetry_multiplicity
_atom_site_calc_flag
_atom_site_refinement_flags
_atom_site_disorder_assembly
_atom_site_disorder_group
C1 C -0.2001(17) 0.1000(15) 0.0613(14) 0.033(4) Uani 1 1 d U . .
N1 N -0.3264(15) 0.3270(15) 0.0047(15) 0.051(8) Uani 1 1 d . . .
H11 H -0.4646 0.3963 0.0333 0.061 Uiso 1 1 calc R . .
H12 H -0.2689 0.4028 -0.0600 0.061 Uiso 1 1 calc R . .
N2 N -0.2869(16) -0.0088(13) 0.1562(17) 0.038(11) Uani 1 1 d . . .
H21 H -0.2155 -0.1600 0.1895 0.046 Uiso 1 1 calc R . .
H22 H -0.4176 0.0683 0.1876 0.046 Uiso 1 1 calc R . .
N3 N 0.0015(17) -0.0155(11) 0.0112(12) 0.050(13) Uani 1 1 d . . .
H31 H 0.0749 -0.1667 0.0434 0.060 Uiso 1 1 calc R . .
H32 H 0.0585 0.0610 -0.0535 0.060 Uiso 1 1 calc R . .
N4 N 0.2273(14) -0.5604(15) 0.2728(15) 0.034(4) Uani 1 1 d U . .
O1 O 0.0358(12) -0.4542(9) 0.3192(11) 0.062(8) Uani 1 1 d . . .
O2 O 0.2890(13) -0.4652(11) 0.1690(12) 0.058(9) Uani 1 1 d . . .
O3 O 0.3459(14) -0.7629(10) 0.3273(17) 0.058(8) Uani 1 1 d . . .

loop_
_atom_site_aniso_label
_atom_site_aniso_U_11
_atom_site_aniso_U_22
_atom_site_aniso_U_33
_atom_site_aniso_U_23
_atom_site_aniso_U_13
_atom_site_aniso_U_12
C1 0.037(4) 0.029(4) 0.039(12) -0.009(4) 0.019(7) -0.005(3)
N1 0.051(5) 0.039(7) 0.07(3) 0.007(5) 0.030(11) 0.005(3)
N2 0.041(5) 0.045(6) 0.03(4) 0.006(5) 0.007(12) 0.006(3)
N3 0.057(7) 0.038(7) 0.06(4) -0.002(4) 0.027(16) 0.009(3)
N4 0.027(4) 0.036(3) 0.040(12) -0.006(5) 0.009(6) 0.001(3)
O1 0.061(5) 0.050(5) 0.09(3) 0.003(5) 0.041(10) 0.003(3)
O2 0.072(6) 0.042(5) 0.07(3) 0.013(4) 0.048(12) 0.006(3)
O3 0.061(4) 0.040(4) 0.08(3) 0.014(4) 0.024(9) 0.012(3)

loop_
_atom_type_symbol
_atom_type_description
_atom_type_scat_dispersion_real
_atom_type_scat_dispersion_imag
_atom_type_scat_source
C C 0.0033 0.0016 'International Tables Vol C Tables 4.2.6.8 and 6.1.1.4'
H H 0.0000 0.0000 'International Tables Vol C Tables 4.2.6.8 and 6.1.1.4'
N N 0.0061 0.0033 'International Tables Vol C Tables 4.2.6.8 and 6.1.1.4'
O O 0.0106 0.0060 'International Tables Vol C Tables 4.2.6.8 and 6.1.1.4'

loop_
_geom_angle_atom_site_label_1
_geom_angle_atom_site_label_2
_geom_angle_atom_site_label_3
_geom_angle
_geom_angle_site_symmetry_1
_geom_angle_site_symmetry_3
_geom_angle_publ_flag
N2 C1 N3 121.0(8) . . ?
N2 C1 N1 119.3(8) . . ?
N3 C1 N1 119.6(12) . . ?
C1 N1 H11 120.0 . . ?
C1 N1 H12 120.0 . . ?
H11 N1 H12 120.0 . . ?
C1 N2 H21 120.0 . . ?
C1 N2 H22 120.0 . . ?
H21 N2 H22 120.0 . . ?
C1 N3 H31 120.0 . . ?
C1 N3 H32 120.0 . . ?
H31 N3 H32 120.0 . . ?
N4 N4 N4 0(10) 1 1 ?
N4 N4 O3 0(10) 1 . ?
N4 N4 O3 0(10) 1 . ?
N4 N4 O1 0(10) 1 . ?
N4 N4 O1 0(10) 1 . ?
O3 N4 O1 118.8(12) . . ?
N4 N4 O1 0(10) 1 1 ?
N4 N4 O1 0(10) 1 1 ?
O3 N4 O1 118.8(12) . 1 ?
O1 N4 O1 0.0(8) . 1 ?
N4 N4 O2 0(10) 1 1 ?
N4 N4 O2 0(10) 1 1 ?
O3 N4 O2 121.2(10) . 1 ?
O1 N4 O2 120.0(8) . 1 ?
O1 N4 O2 120.0(8) 1 1 ?
N4 N4 O2 0(10) 1 . ?
N4 N4 O2 0(10) 1 . ?
O3 N4 O2 121.2(10) . . ?
O1 N4 O2 120.0(8) . . ?
O1 N4 O2 120.0(8) 1 . ?
O2 N4 O2 0.0(5) 1 . ?
O1 O1 N4 0(10) 1 1 ?
O1 O1 N4 0(10) 1 . ?
N4 O1 N4 0.0(15) 1 . ?
O1 O1 N4 0(10) 1 1 ?
N4 O1 N4 0.0(15) 1 1 ?
N4 O1 N4 0.0(15) . 1 ?
O2 O2 N4 0(10) 1 1 ?
O2 O2 N4 0(10) 1 . ?
N4 O2 N4 0.0(9) 1 . ?
O2 O2 N4 0(10) 1 1 ?
N4 O2 N4 0.0(9) 1 1 ?
N4 O2 N4 0.0(9) . 1 ?
N4 O3 N4 0.0(17) 1 . ?
N4 O3 N4 0.0(17) 1 1 ?
N4 O3 N4 0.0(17) . 1 ?

loop_
_geom_bond_atom_site_label_1
_geom_bond_atom_site_label_2
_geom_bond_distance
_geom_bond_site_symmetry_2
_geom_bond_publ_flag
C1 N2 1.262(19) . ?
C1 N3 1.329(14) . ?
C1 N1 1.346(14) . ?
N1 H11 0.8600 . ?
N1 H12 0.8600 . ?
N2 H21 0.8600 . ?
N2 H22 0.8600 . ?
N3 H31 0.8600 . ?
N3 H32 0.8600 . ?
N4 N4 0.00(5) 1 ?
N4 N4 0.00(5) 1 ?
N4 O3 1.227(13) . ?
N4 O1 1.248(10) . ?
N4 O1 1.248(10) 1 ?
N4 O2 1.260(16) 1 ?
N4 O2 1.260(16) . ?
O1 O1 0.00(3) 1 ?
O1 N4 1.248(10) 1 ?
O1 N4 1.248(10) 1 ?
O2 O2 0.00(3) 1 ?
O2 N4 1.260(16) 1 ?
O2 N4 1.260(16) 1 ?
O3 N4 1.227(13) 1 ?
O3 N4 1.227(13) 1 ?
